data_4344926
loop_
_publ_author_name
'Zalkin, Allan'
'Forrester, J. D.'
'Templeton, David H.'

_publ_section_title
;
 The Crystal Structure of Thorium Tetraiodide
;
_journal_issue 5
_journal_name_full 'Inorganic Chemistry'
_journal_page_first 639
_journal_page_last 644
_journal_paper_doi 10.1021/ic50015a007
_journal_volume 3
_journal_year 1964
_chemical_formula_sum 'I4 Th'
_chemical_name_systematic 'Thorium(IV) Iodide'
_space_group_IT_number 14
_symmetry_cell_setting monoclinic
_symmetry_space_group_name_Hall '-P 2yn'
_symmetry_space_group_name_H-M 'P 1 21/n 1'
_cell_angle_alpha 90
_cell_angle_beta 98.68(5)
_cell_angle_gamma 90
_cell_formula_units_Z 4
_cell_length_a 13.216(7)
_cell_length_b 8.068(6)
_cell_length_c 7.766(6)
_cell_volume 818.6(10)
_cod_data_source_file 1964_Zalkin_639.cif
_cod_data_source_block thorium
_cod_original_cell_volume 819
_cod_database_code 4344926

loop_
_symmetry_equiv_pos_site_id
_symmetry_equiv_pos_as_xyz
1 x,y,z
2 1/2-x,1/2+y,1/2-z
3 -x,-y,-z
4 -1/2+x,-1/2-y,-1/2+z

loop_
_atom_site_label
_atom_site_type_symbol
_atom_site_fract_x
_atom_site_fract_y
_atom_site_fract_z
Th Th 0.1835(1) 0.0149(2) 0.1769(2)
I1 I 0.0587(2) 0.9098(3) 0.8094(3)
I2 I 0.1801(2) 0.2535(3) 0.4984(3)
I3 I 0.0972(2) 0.6917(3) 0.3251(3)
I4 I 0.1517(2) 0.3638(3) 0.0014(3)

loop_
_geom_angle_atom_site_label_1
_geom_angle_atom_site_label_2
_geom_angle_atom_site_label_3
_geom_angle
_geom_angle_site_symmetry_1
_geom_angle_site_symmetry_2
_geom_angle_site_symmetry_3
_geom_angle_publ_flag
I4 I1 I2 87.0 1_555 1_544 2_545 yes
I1 I2 I3 91.5 1_544 2_545 2_545 yes
I2 I3 I4 91.4 2_545 2_545 1_555 yes
I3 I4 I1 90.0 2_545 1_555 1_544 yes
I2 I1 I3 76.5 1_555 3_455 1_545 yes
I1 I3 I4 101.5 3_455 1_545 2_545 yes
I3 I4 I2 79.5 1_545 2_545 1_555 yes
I4 I2 I1 98.0 2_545 1_555 3_455 yes

loop_
_geom_contact_atom_site_label_1
_geom_contact_atom_site_label_2
_geom_contact_distance
_geom_contact_site_symmetry_1
_geom_contact_site_symmetry_2
_geom_contact_publ_flag
Th I1 3.188(4) 1_555 1_544 yes
Th I1 3.276(4) 1_555 3_455 yes
Th I2 3.159(4) 1_555 1_555 yes
Th I2 3.208(4) 1_555 2_545 yes
Th I3 3.134(4) 1_555 1_545 yes
Th I3 3.232(4) 1_555 2_545 yes
Th I4 3.128(4) 1_555 1_555 yes
Th I4 3.291(4) 1_555 2_545 yes
I1 I2 4.155(6) 1_544 1_544 yes
I1 I3 4.252(6) 1_544 1_544 yes
I2 I3 4.125(6) 2_545 4_554 yes
I2 I4 4.079(6) 2_545 2_545 yes
I1 I1 3.830(5) 1_544 3_455 yes
I1 I2 3.766(5) 1_544 2_545 yes
I1 I3 4.333(5) 1_544 1_545 yes
I1 I4 4.074(5) 1_544 1_555 yes
I1 I2 3.890(5) 3_455 1_555 yes
I1 I3 3.876(5) 3_455 1_545 yes
I1 I4 4.000(5) 3_455 1_555 yes
I2 I3 4.178(5) 2_545 1_545 yes
I2 I3 3.882(5) 2_545 2_545 yes
I2 I4 3.923(5) 2_545 2_545 yes
I2 I3 4.178(5) 1_555 2_545 yes
I2 I4 3.923(5) 1_555 1_555 yes
I2 I4 3.851(5) 1_555 2_545 yes
I3 I4 3.662(5) 2_545 1_555 yes
I3 I4 3.793(5) 2_545 2_545 yes
I3 I4 3.662(5) 1_545 2_545 yes
